data_4030670
loop_
_publ_author_name
'Tang, Jian'
'Grampp, G\"unter'
'Liu, Yun'
'Wang, Bing-Xiang'
'Tao, Fei-Fei'
'Wang, Li-Jun'
'Liang, Xue-Zheng'
'Xiao, Hui-Quan'
'Shen, Yong-Miao'

_publ_section_title
;
 Visible Light Mediated Cyclization of Tertiary Anilines with Maleimides
 Using Nickel(II) Oxide Surface-Modified Titanium Dioxide Catalyst.
;
_journal_issue 5
_journal_name_full 'The Journal of organic chemistry'
_journal_page_first 2724
_journal_page_last 2732
_journal_paper_doi 10.1021/jo502901h
_journal_volume 80
_journal_year 2015
_chemical_formula_moiety 'C18 H17 N3 O4'
_chemical_formula_sum 'C18 H17 N3 O4'
_chemical_formula_weight 339.35
_chemical_name_systematic
; 
 ? 
;
_space_group_IT_number 2
_symmetry_cell_setting triclinic
_symmetry_space_group_name_Hall '-P 1'
_symmetry_space_group_name_H-M 'P -1'
_atom_sites_solution_hydrogens geom
_atom_sites_solution_primary direct
_atom_sites_solution_secondary difmap
_audit_creation_method SHELXL-97
_cell_angle_alpha 95.56(3)
_cell_angle_beta 95.62(3)
_cell_angle_gamma 101.11(3)
_cell_formula_units_Z 2
_cell_length_a 8.171(8)
_cell_length_b 8.979(8)
_cell_length_c 11.675(11)
_cell_measurement_reflns_used 504
_cell_measurement_temperature 296(2)
_cell_measurement_theta_max 19.89
_cell_measurement_theta_min 2.37
_cell_volume 830.6(14)
_computing_structure_refinement 'SHELXL-97 (Sheldrick, 2008)'
_computing_structure_solution 'SHELXS-97 (Sheldrick, 2008)'
_diffrn_ambient_temperature 296(2)
_diffrn_measured_fraction_theta_full 0.966
_diffrn_measured_fraction_theta_max 0.966
_diffrn_radiation_monochromator graphite
_diffrn_radiation_source 'fine-focus sealed tube'
_diffrn_radiation_type MoK\a
_diffrn_radiation_wavelength 0.71073
_diffrn_reflns_av_R_equivalents 0.0803
_diffrn_reflns_av_sigmaI/netI 0.1901
_diffrn_reflns_limit_h_max 9
_diffrn_reflns_limit_h_min -9
_diffrn_reflns_limit_k_max 10
_diffrn_reflns_limit_k_min -10
_diffrn_reflns_limit_l_max 13
_diffrn_reflns_limit_l_min -13
_diffrn_reflns_number 5502
_diffrn_reflns_theta_full 25.00
_diffrn_reflns_theta_max 25.00
_diffrn_reflns_theta_min 1.77
_exptl_absorpt_coefficient_mu 0.098
_exptl_absorpt_correction_T_max 0.9874
_exptl_absorpt_correction_T_min 0.9816
_exptl_absorpt_correction_type multi-scan
_exptl_absorpt_process_details 'SADABS (Bruker, 2000)'
_exptl_crystal_colour colorless
_exptl_crystal_density_diffrn 1.357
_exptl_crystal_density_method 'not measured'
_exptl_crystal_description block
_exptl_crystal_F_000 356
_exptl_crystal_size_max 0.19
_exptl_crystal_size_mid 0.17
_exptl_crystal_size_min 0.13
_refine_diff_density_max 0.242
_refine_diff_density_min -0.261
_refine_diff_density_rms 0.061
_refine_ls_extinction_method none
_refine_ls_goodness_of_fit_ref 0.935
_refine_ls_hydrogen_treatment constr
_refine_ls_matrix_type full
_refine_ls_number_parameters 227
_refine_ls_number_reflns 2827
_refine_ls_number_restraints 0
_refine_ls_restrained_S_all 0.935
_refine_ls_R_factor_all 0.1948
_refine_ls_R_factor_gt 0.0880
_refine_ls_shift/su_max 0.000
_refine_ls_shift/su_mean 0.000
_refine_ls_structure_factor_coef Fsqd
_refine_ls_weighting_details 'calc w=1/[\s^2^(Fo^2^)+(0.0001P)^2^+0.0000P] where P=(Fo^2^+2Fc^2^)/3'
_refine_ls_weighting_scheme calc
_refine_ls_wR_factor_gt 0.2000
_refine_ls_wR_factor_ref 0.2386
_reflns_number_gt 1126
_reflns_number_total 2827
_reflns_threshold_expression >2sigma(I)
_cod_data_source_file jo502901h_si_004.cif
_cod_data_source_block p
_cod_depositor_comments
;
The following automatic conversions were performed:

'_symmetry_cell_setting' value 'Triclinic' changed to 'triclinic'
according to
/usr/data/users/saulius/crontab/automatic-downloads/rss-feeds/ACS/lib/dictionaries/cif_core.dic
dictionary named 'cif_core.dic' version 2.4.2 from 2011-04-26.

Automatic conversion script
Id: cif_fix_values 3008 2015-01-20 13:52:24Z robertas 

 Adding full bibliography for 4030670--4030672.cif.
;
_cod_original_cell_volume 830.5(14)
_cod_database_code 4030670

loop_
_symmetry_equiv_pos_as_xyz
'x, y, z'
'-x, -y, -z'

loop_
_atom_site_label
_atom_site_type_symbol
_atom_site_fract_x
_atom_site_fract_y
_atom_site_fract_z
_atom_site_U_iso_or_equiv
_atom_site_adp_type
_atom_site_occupancy
_atom_site_symmetry_multiplicity
_atom_site_calc_flag
_atom_site_refinement_flags
C1 C 0.1205(7) 0.2010(6) 0.6948(5) 0.0678(15) Uani 1 1 d .
C2 C 0.1269(7) 0.4155(6) 0.8244(5) 0.0689(15) Uani 1 1 d .
C3 C -0.0596(6) 0.3450(5) 0.7917(4) 0.0628(14) Uani 1 1 d .
H3 H -0.1114 0.3214 0.8618 0.075 Uiso 1 1 calc R
C4 C -0.0628(6) 0.1958(5) 0.7141(5) 0.0678(15) Uani 1 1 d .
H4 H -0.0994 0.1097 0.7575 0.081 Uiso 1 1 calc R
C5 C -0.1786(7) 0.1731(6) 0.5990(5) 0.0766(16) Uani 1 1 d .
H5A H -0.1545 0.0904 0.5477 0.092 Uiso 1 1 calc R
H5B H -0.2949 0.1460 0.6133 0.092 Uiso 1 1 calc R
C6 C -0.1853(6) 0.4417(6) 0.6102(6) 0.0717(15) Uani 1 1 d .
C7 C -0.1469(6) 0.4589(6) 0.7313(5) 0.0683(15) Uani 1 1 d .
C8 C -0.1746(6) 0.5853(6) 0.7999(5) 0.0754(16) Uani 1 1 d .
H8 H -0.1504 0.5950 0.8802 0.091 Uiso 1 1 calc R
C9 C -0.2408(7) 0.6997(7) 0.7446(7) 0.093(2) Uani 1 1 d .
H9 H -0.2607 0.7846 0.7891 0.112 Uiso 1 1 calc R
C10 C -0.2752(8) 0.6849(8) 0.6265(7) 0.101(2) Uani 1 1 d .
H10 H -0.3149 0.7619 0.5915 0.121 Uiso 1 1 calc R
C11 C -0.2518(7) 0.5563(8) 0.5575(6) 0.0910(19) Uani 1 1 d .
H11 H -0.2797 0.5460 0.4775 0.109 Uiso 1 1 calc R
C12 C 0.4022(6) 0.3574(5) 0.7783(5) 0.0744(16) Uani 1 1 d .
H12A H 0.4496 0.4655 0.7807 0.089 Uiso 1 1 calc R
H12B H 0.4418 0.3032 0.7141 0.089 Uiso 1 1 calc R
C13 C 0.4603(6) 0.3013(5) 0.8907(5) 0.0707(16) Uani 1 1 d .
H13A H 0.5821 0.3196 0.9010 0.085 Uiso 1 1 calc R
H13B H 0.4253 0.3595 0.9549 0.085 Uiso 1 1 calc R
C14 C 0.2378(7) 0.0769(6) 0.9305(4) 0.0652(14) Uani 1 1 d .
C15 C 0.2191(7) -0.0936(5) 0.9097(5) 0.0754(16) Uani 1 1 d .
H15 H 0.1290 -0.1650 0.9268 0.091 Uiso 1 1 calc R
C16 C 0.3500(7) -0.1259(5) 0.8637(5) 0.0713(15) Uani 1 1 d .
H16 H 0.3679 -0.2237 0.8433 0.086 Uiso 1 1 calc R
C17 C 0.4653(7) 0.0192(6) 0.8493(5) 0.0697(15) Uani 1 1 d .
C18 C -0.2092(8) 0.2896(7) 0.4183(5) 0.107(2) Uani 1 1 d .
H18A H -0.3297 0.2671 0.4062 0.161 Uiso 1 1 calc R
H18B H -0.1676 0.2056 0.3829 0.161 Uiso 1 1 calc R
H18C H -0.1674 0.3804 0.3843 0.161 Uiso 1 1 calc R
N1 N 0.2178(5) 0.3322(4) 0.7603(4) 0.0663(12) Uani 1 1 d .
N2 N -0.1518(5) 0.3139(5) 0.5445(4) 0.0770(13) Uani 1 1 d .
N3 N 0.3929(5) 0.1377(4) 0.8933(4) 0.0632(11) Uani 1 1 d .
O1 O 0.1741(5) 0.1105(4) 0.6329(4) 0.0962(14) Uani 1 1 d .
O2 O 0.1881(4) 0.5276(4) 0.8926(3) 0.0830(12) Uani 1 1 d .
O3 O 0.1447(5) 0.1525(4) 0.9700(3) 0.0877(12) Uani 1 1 d .
O4 O 0.5996(5) 0.0385(4) 0.8107(4) 0.0902(13) Uani 1 1 d .

loop_
_atom_site_aniso_label
_atom_site_aniso_U_11
_atom_site_aniso_U_22
_atom_site_aniso_U_33
_atom_site_aniso_U_23
_atom_site_aniso_U_13
_atom_site_aniso_U_12
C1 0.064(4) 0.071(4) 0.068(4) 0.016(3) 0.010(3) 0.010(3)
C2 0.063(4) 0.056(3) 0.090(4) 0.013(3) 0.016(3) 0.013(3)
C3 0.046(3) 0.075(3) 0.068(4) 0.020(3) 0.007(3) 0.005(2)
C4 0.051(3) 0.060(3) 0.089(4) 0.012(3) 0.010(3) -0.001(2)
C5 0.060(4) 0.078(4) 0.084(4) 0.008(3) 0.003(3) -0.001(3)
C6 0.055(4) 0.072(4) 0.083(5) 0.004(3) 0.008(3) 0.003(3)
C7 0.054(3) 0.069(3) 0.076(4) 0.001(3) 0.006(3) 0.001(3)
C8 0.063(4) 0.077(4) 0.083(4) 0.008(3) 0.005(3) 0.007(3)
C9 0.071(4) 0.082(4) 0.127(6) 0.011(4) 0.014(4) 0.018(3)
C10 0.098(5) 0.101(5) 0.110(6) 0.034(5) 0.015(5) 0.024(4)
C11 0.078(5) 0.104(5) 0.091(5) 0.028(4) 0.004(4) 0.014(4)
C12 0.053(4) 0.066(3) 0.107(5) 0.022(3) 0.013(3) 0.013(3)
C13 0.037(3) 0.065(3) 0.108(5) 0.017(3) 0.011(3) 0.000(2)
C14 0.057(4) 0.077(4) 0.062(4) 0.011(3) 0.020(3) 0.007(3)
C15 0.063(4) 0.065(3) 0.092(4) 0.017(3) 0.015(3) -0.009(3)
C16 0.076(4) 0.055(3) 0.082(4) 0.010(3) 0.011(3) 0.010(3)
C17 0.062(4) 0.073(4) 0.079(4) 0.013(3) 0.022(3) 0.017(3)
C18 0.106(6) 0.144(6) 0.069(5) 0.009(4) 0.003(4) 0.023(4)
N1 0.049(3) 0.061(2) 0.089(3) 0.015(2) 0.013(2) 0.004(2)
N2 0.067(3) 0.088(3) 0.074(4) 0.008(3) 0.012(3) 0.009(2)
N3 0.042(3) 0.059(2) 0.088(3) 0.009(2) 0.016(2) 0.005(2)
O1 0.085(3) 0.097(3) 0.107(3) -0.011(2) 0.019(2) 0.026(2)
O2 0.071(3) 0.061(2) 0.113(3) 0.003(2) 0.001(2) 0.0099(18)
O3 0.071(3) 0.092(3) 0.107(3) 0.015(2) 0.037(2) 0.020(2)
O4 0.070(3) 0.094(3) 0.119(3) 0.028(2) 0.042(3) 0.026(2)

loop_
_atom_type_symbol
_atom_type_description
_atom_type_scat_dispersion_real
_atom_type_scat_dispersion_imag
_atom_type_scat_source
C C 0.0033 0.0016 'International Tables Vol C Tables 4.2.6.8 and 6.1.1.4'
H H 0.0000 0.0000 'International Tables Vol C Tables 4.2.6.8 and 6.1.1.4'
N N 0.0061 0.0033 'International Tables Vol C Tables 4.2.6.8 and 6.1.1.4'
O O 0.0106 0.0060 'International Tables Vol C Tables 4.2.6.8 and 6.1.1.4'

loop_
_geom_angle_atom_site_label_1
_geom_angle_atom_site_label_2
_geom_angle_atom_site_label_3
_geom_angle
O1 C1 N1 125.1(5)
O1 C1 C4 127.0(5)
N1 C1 C4 107.8(5)
O2 C2 N1 124.4(5)
O2 C2 C3 127.2(5)
N1 C2 C3 108.3(4)
C2 C3 C4 104.6(4)
C2 C3 C7 109.5(4)
C4 C3 C7 113.9(4)
C2 C3 H3 109.6
C4 C3 H3 109.6
C7 C3 H3 109.6
C1 C4 C5 112.0(4)
C1 C4 C3 104.7(4)
C5 C4 C3 114.8(4)
C1 C4 H4 108.4
C5 C4 H4 108.4
C3 C4 H4 108.4
N2 C5 C4 109.5(4)
N2 C5 H5A 109.8
C4 C5 H5A 109.8
N2 C5 H5B 109.8
C4 C5 H5B 109.8
H5A C5 H5B 108.2
N2 C6 C7 119.1(5)
N2 C6 C11 121.8(6)
C7 C6 C11 119.1(5)
C8 C7 C6 121.3(5)
C8 C7 C3 117.6(5)
C6 C7 C3 120.9(5)
C7 C8 C9 118.6(6)
C7 C8 H8 120.7
C9 C8 H8 120.7
C10 C9 C8 120.3(6)
C10 C9 H9 119.8
C8 C9 H9 119.8
C9 C10 C11 121.2(6)
C9 C10 H10 119.4
C11 C10 H10 119.4
C10 C11 C6 119.5(6)
C10 C11 H11 120.3
C6 C11 H11 120.3
N1 C12 C13 110.5(4)
N1 C12 H12A 109.5
C13 C12 H12A 109.5
N1 C12 H12B 109.5
C13 C12 H12B 109.5
H12A C12 H12B 108.1
N3 C13 C12 112.6(4)
N3 C13 H13A 109.1
C12 C13 H13A 109.1
N3 C13 H13B 109.1
C12 C13 H13B 109.1
H13A C13 H13B 107.8
O3 C14 N3 124.6(5)
O3 C14 C15 130.0(5)
N3 C14 C15 105.4(5)
C16 C15 C14 109.3(4)
C16 C15 H15 125.4
C14 C15 H15 125.4
C15 C16 C17 109.0(5)
C15 C16 H16 125.5
C17 C16 H16 125.5
O4 C17 N3 123.9(5)
O4 C17 C16 129.4(5)
N3 C17 C16 106.6(5)
N2 C18 H18A 109.5
N2 C18 H18B 109.5
H18A C18 H18B 109.5
N2 C18 H18C 109.5
H18A C18 H18C 109.5
H18B C18 H18C 109.5
C2 N1 C1 113.8(5)
C2 N1 C12 123.1(4)
C1 N1 C12 121.7(4)
C6 N2 C5 115.0(5)
C6 N2 C18 118.2(5)
C5 N2 C18 113.1(5)
C17 N3 C14 109.7(4)
C17 N3 C13 125.0(4)
C14 N3 C13 125.0(4)

loop_
_geom_bond_atom_site_label_1
_geom_bond_atom_site_label_2
_geom_bond_distance
C1 O1 1.208(6)
C1 N1 1.396(6)
C1 C4 1.529(7)
C2 O2 1.213(5)
C2 N1 1.373(6)
C2 C3 1.529(6)
C3 C4 1.538(6)
C3 C7 1.541(7)
C3 H3 0.9800
C4 C5 1.538(7)
C4 H4 0.9800
C5 N2 1.459(6)
C5 H5A 0.9700
C5 H5B 0.9700
C6 N2 1.404(6)
C6 C7 1.404(7)
C6 C11 1.416(7)
C7 C8 1.393(7)
C8 C9 1.428(8)
C8 H8 0.9300
C9 C10 1.368(8)
C9 H9 0.9300
C10 C11 1.398(8)
C10 H10 0.9300
C11 H11 0.9300
C12 N1 1.471(6)
C12 C13 1.516(7)
C12 H12A 0.9700
C12 H12B 0.9700
C13 N3 1.470(5)
C13 H13A 0.9700
C13 H13B 0.9700
C14 O3 1.208(5)
C14 N3 1.407(6)
C14 C15 1.502(7)
C15 C16 1.311(6)
C15 H15 0.9300
C16 C17 1.488(7)
C16 H16 0.9300
C17 O4 1.215(6)
C17 N3 1.394(6)
C18 N2 1.484(7)
C18 H18A 0.9600
C18 H18B 0.9600
C18 H18C 0.9600
